data_2300056
loop_
_publ_author_name
'Woodward, P. M.'
'Baba-Kishi, K. Z.'

_publ_section_title
;
 Crystal structures of the relaxor oxide Pb~2~(ScTa)O~6~ in the
 paraelectric and ferroelectric states
;
_journal_issue 2
_journal_name_full 'Journal of Applied Crystallography'
_journal_page_first 233
_journal_page_last 242
_journal_paper_doi 10.1107/S0021889802001280
_journal_volume 35
_journal_year 2002
_chemical_formula_sum 'O Pb Sc Ta'
_space_group_IT_number 225
_symmetry_cell_setting cubic
_symmetry_space_group_name_Hall '-F 4 2 3'
_symmetry_space_group_name_H-M 'F m -3 m'
_cell_angle_alpha 90.0
_cell_angle_beta 90.0
_cell_angle_gamma 90.0
_cell_length_a 8.15231(3)
_cell_length_b 8.15231
_cell_length_c 8.15231
_cell_volume 541.804(2)
_computing_structure_refinement GSAS
_refine_ls_goodness_of_fit_all 2.52
_refine_ls_number_parameters 17
_cod_data_source_file ks0107.cif
_cod_data_source_block PST_9903_phase_1
_cod_original_formula_sum 'Pb Ta Sc O'
_cod_database_code 2300056

loop_
_symmetry_equiv_pos_as_xyz
+x,+y,+z
+z,+x,+y
+y,+z,+x
+x,+y,-z
-z,+x,+y
+y,-z,+x
-z,+x,-y
-y,-z,+x
+y,-z,-x
-x,+y,-z
-z,-x,+y
+x,-y,-z
+y,+x,+z
+z,+y,+x
+x,+z,+y
+y,+x,-z
-z,+y,+x
+x,-z,+y
-z,+y,-x
-x,-z,+y
+x,-z,-y
-y,+x,-z
-z,-y,+x
+y,-x,-z
-x,-y,-z
-z,-x,-y
-y,-z,-x
-x,-y,+z
+z,-x,-y
-y,+z,-x
+z,-x,+y
+y,+z,-x
-y,+z,+x
+x,-y,+z
+z,+x,-y
-x,+y,+z
-y,-x,-z
-z,-y,-x
-x,-z,-y
-y,-x,+z
+z,-y,-x
-x,+z,-y
+z,-y,+x
+x,+z,-y
-x,+z,+y
+y,-x,+z
+z,+y,-x
-y,+x,+z
+x,+y+1/2,+z+1/2
+z,+x+1/2,+y+1/2
+y,+z+1/2,+x+1/2
+x,+y+1/2,-z+1/2
-z,+x+1/2,+y+1/2
+y,-z+1/2,+x+1/2
-z,+x+1/2,-y+1/2
-y,-z+1/2,+x+1/2
+y,-z+1/2,-x+1/2
-x,+y+1/2,-z+1/2
-z,-x+1/2,+y+1/2
+x,-y+1/2,-z+1/2
+y,+x+1/2,+z+1/2
+z,+y+1/2,+x+1/2
+x,+z+1/2,+y+1/2
+y,+x+1/2,-z+1/2
-z,+y+1/2,+x+1/2
+x,-z+1/2,+y+1/2
-z,+y+1/2,-x+1/2
-x,-z+1/2,+y+1/2
+x,-z+1/2,-y+1/2
-y,+x+1/2,-z+1/2
-z,-y+1/2,+x+1/2
+y,-x+1/2,-z+1/2
-x,-y+1/2,-z+1/2
-z,-x+1/2,-y+1/2
-y,-z+1/2,-x+1/2
-x,-y+1/2,+z+1/2
+z,-x+1/2,-y+1/2
-y,+z+1/2,-x+1/2
+z,-x+1/2,+y+1/2
+y,+z+1/2,-x+1/2
-y,+z+1/2,+x+1/2
+x,-y+1/2,+z+1/2
+z,+x+1/2,-y+1/2
-x,+y+1/2,+z+1/2
-y,-x+1/2,-z+1/2
-z,-y+1/2,-x+1/2
-x,-z+1/2,-y+1/2
-y,-x+1/2,+z+1/2
+z,-y+1/2,-x+1/2
-x,+z+1/2,-y+1/2
+z,-y+1/2,+x+1/2
+x,+z+1/2,-y+1/2
-x,+z+1/2,+y+1/2
+y,-x+1/2,+z+1/2
+z,+y+1/2,-x+1/2
-y,+x+1/2,+z+1/2
+x+1/2,+y,+z+1/2
+z+1/2,+x,+y+1/2
+y+1/2,+z,+x+1/2
+x+1/2,+y,-z+1/2
-z+1/2,+x,+y+1/2
+y+1/2,-z,+x+1/2
-z+1/2,+x,-y+1/2
-y+1/2,-z,+x+1/2
+y+1/2,-z,-x+1/2
-x+1/2,+y,-z+1/2
-z+1/2,-x,+y+1/2
+x+1/2,-y,-z+1/2
+y+1/2,+x,+z+1/2
+z+1/2,+y,+x+1/2
+x+1/2,+z,+y+1/2
+y+1/2,+x,-z+1/2
-z+1/2,+y,+x+1/2
+x+1/2,-z,+y+1/2
-z+1/2,+y,-x+1/2
-x+1/2,-z,+y+1/2
+x+1/2,-z,-y+1/2
-y+1/2,+x,-z+1/2
-z+1/2,-y,+x+1/2
+y+1/2,-x,-z+1/2
-x+1/2,-y,-z+1/2
-z+1/2,-x,-y+1/2
-y+1/2,-z,-x+1/2
-x+1/2,-y,+z+1/2
+z+1/2,-x,-y+1/2
-y+1/2,+z,-x+1/2
+z+1/2,-x,+y+1/2
+y+1/2,+z,-x+1/2
-y+1/2,+z,+x+1/2
+x+1/2,-y,+z+1/2
+z+1/2,+x,-y+1/2
-x+1/2,+y,+z+1/2
-y+1/2,-x,-z+1/2
-z+1/2,-y,-x+1/2
-x+1/2,-z,-y+1/2
-y+1/2,-x,+z+1/2
+z+1/2,-y,-x+1/2
-x+1/2,+z,-y+1/2
+z+1/2,-y,+x+1/2
+x+1/2,+z,-y+1/2
-x+1/2,+z,+y+1/2
+y+1/2,-x,+z+1/2
+z+1/2,+y,-x+1/2
-y+1/2,+x,+z+1/2
+x+1/2,+y+1/2,+z
+z+1/2,+x+1/2,+y
+y+1/2,+z+1/2,+x
+x+1/2,+y+1/2,-z
-z+1/2,+x+1/2,+y
+y+1/2,-z+1/2,+x
-z+1/2,+x+1/2,-y
-y+1/2,-z+1/2,+x
+y+1/2,-z+1/2,-x
-x+1/2,+y+1/2,-z
-z+1/2,-x+1/2,+y
+x+1/2,-y+1/2,-z
+y+1/2,+x+1/2,+z
+z+1/2,+y+1/2,+x
+x+1/2,+z+1/2,+y
+y+1/2,+x+1/2,-z
-z+1/2,+y+1/2,+x
+x+1/2,-z+1/2,+y
-z+1/2,+y+1/2,-x
-x+1/2,-z+1/2,+y
+x+1/2,-z+1/2,-y
-y+1/2,+x+1/2,-z
-z+1/2,-y+1/2,+x
+y+1/2,-x+1/2,-z
-x+1/2,-y+1/2,-z
-z+1/2,-x+1/2,-y
-y+1/2,-z+1/2,-x
-x+1/2,-y+1/2,+z
+z+1/2,-x+1/2,-y
-y+1/2,+z+1/2,-x
+z+1/2,-x+1/2,+y
+y+1/2,+z+1/2,-x
-y+1/2,+z+1/2,+x
+x+1/2,-y+1/2,+z
+z+1/2,+x+1/2,-y
-x+1/2,+y+1/2,+z
-y+1/2,-x+1/2,-z
-z+1/2,-y+1/2,-x
-x+1/2,-z+1/2,-y
-y+1/2,-x+1/2,+z
+z+1/2,-y+1/2,-x
-x+1/2,+z+1/2,-y
+z+1/2,-y+1/2,+x
+x+1/2,+z+1/2,-y
-x+1/2,+z+1/2,+y
+y+1/2,-x+1/2,+z
+z+1/2,+y+1/2,-x
-y+1/2,+x+1/2,+z

loop_
_atom_site_aniso_label
_atom_site_aniso_U_11
_atom_site_aniso_U_22
_atom_site_aniso_U_33
_atom_site_aniso_U_12
_atom_site_aniso_U_13
_atom_site_aniso_U_23
O .0085(4) .0 .0 .0351(4) .0351(4) .0

loop_
_atom_site_label
_atom_site_fract_x
_atom_site_fract_y
_atom_site_fract_z
_atom_site_U_iso_or_equiv
_atom_site_thermal_displace_type
_atom_site_occupancy
Pb .25 .25 .25 .0440(3) Uiso 1.0
Ta(1) .0 .0 .0 .0096(3) Uiso .759(11)
Sc(1) .5 .5 .5 .0096(3) Uiso .759(11)
Sc(2) .0 .0 .0 .0096(3) Uiso .241(11)
Ta(2) .5 .5 .5 .0096(3) Uiso .241(11)
O .2443(3) .0 .0 .02621 Uani 1.0

loop_
_atom_type_symbol
PB
TA
SC
O
